data_7206210
loop_
_publ_author_name
'Jing, Wang'
'Ren, Zhi-Gang'
'Dai, Ming'
'Chen, Yang'
'Lang, Jian-Ping'

_publ_section_title
;
 Novel Zn and Cd coordination polymers of
 1,1&#x2032;-(1,6-hexanediyl)bis-1H-benzimidazole: solvothermal
 synthesis, crystal structures and photoluminescence properties
;
_journal_issue 16
_journal_name_full CrystEngComm
_journal_page_first 5111
_journal_paper_doi 10.1039/c1ce05156c
_journal_volume 13
_journal_year 2011
_chemical_formula_moiety 'C20 H22 Cl2 N4 Zn'
_chemical_formula_sum 'C20 H22 Cl2 N4 Zn'
_chemical_formula_weight 454.69
_chemical_name_systematic
;
?
;
_space_group_IT_number 2
_symmetry_cell_setting triclinic
_symmetry_space_group_name_Hall '-P 1'
_symmetry_space_group_name_H-M 'P -1'
_atom_sites_solution_hydrogens geom
_atom_sites_solution_primary direct
_atom_sites_solution_secondary difmap
_cell_angle_alpha 102.98(3)
_cell_angle_beta 104.75(3)
_cell_angle_gamma 98.51(3)
_cell_formula_units_Z 2
_cell_length_a 9.1700(18)
_cell_length_b 9.949(2)
_cell_length_c 12.068(2)
_cell_measurement_reflns_used 4186
_cell_measurement_temperature 223(2)
_cell_measurement_theta_max 27.4855
_cell_measurement_theta_min 3.1740
_cell_volume 1012.6(4)
_computing_cell_refinement 'CrystalClear, Ver. 1.30 (Rigaku/MSC, 2001)'
_computing_data_collection 'CrystalClear, Ver. 1.30 (Rigaku/MSC, 2001)'
_computing_data_reduction 'CrystalStructure, Ver. 3.60 (Rigaku/MSC,2004)'
_computing_molecular_graphics 'SHELXS-97 (Sheldrick, 1990)'
_computing_structure_refinement 'SHELXL-97 (Sheldrick, 1997)'
_computing_structure_solution 'SHELXS-97 (Sheldrick, 1990)'
_diffrn_ambient_temperature 223(2)
_diffrn_measured_fraction_theta_full 0.981
_diffrn_measured_fraction_theta_max 0.981
_diffrn_measurement_device_type 'Rigaku MercuryCCD area detector'
_diffrn_measurement_method \w
_diffrn_radiation_monochromator graphite
_diffrn_radiation_source 'fine-focus sealed tube'
_diffrn_radiation_type MoK\a
_diffrn_radiation_wavelength 0.71073
_diffrn_reflns_av_R_equivalents 0.0363
_diffrn_reflns_av_sigmaI/netI 0.0565
_diffrn_reflns_limit_h_max 11
_diffrn_reflns_limit_h_min -11
_diffrn_reflns_limit_k_max 12
_diffrn_reflns_limit_k_min -11
_diffrn_reflns_limit_l_max 14
_diffrn_reflns_limit_l_min -15
_diffrn_reflns_number 9659
_diffrn_reflns_theta_full 27.48
_diffrn_reflns_theta_max 27.48
_diffrn_reflns_theta_min 3.17
_diffrn_standards_decay_% 0
_diffrn_standards_interval_count 0
_diffrn_standards_interval_time 0
_diffrn_standards_number 0
_exptl_absorpt_coefficient_mu 1.489
_exptl_absorpt_correction_T_max 0.8654
_exptl_absorpt_correction_T_min 0.5873
_exptl_absorpt_correction_type multi-scan
_exptl_absorpt_process_details 'Jacobson, R. (1998) Private communication to Rigaku Company, Tokyo, Japan.'
_exptl_crystal_colour Colorless
_exptl_crystal_density_diffrn 1.491
_exptl_crystal_density_method 'not measured'
_exptl_crystal_description Prism
_exptl_crystal_F_000 468
_exptl_crystal_size_max 0.40
_exptl_crystal_size_mid 0.35
_exptl_crystal_size_min 0.10
_refine_diff_density_max 0.464
_refine_diff_density_min -0.333
_refine_diff_density_rms 0.075
_refine_ls_extinction_method none
_refine_ls_goodness_of_fit_ref 1.058
_refine_ls_hydrogen_treatment constr
_refine_ls_matrix_type full
_refine_ls_number_parameters 299
_refine_ls_number_reflns 4540
_refine_ls_number_restraints 0
_refine_ls_restrained_S_all 1.058
_refine_ls_R_factor_all 0.0712
_refine_ls_R_factor_gt 0.0464
_refine_ls_shift/su_max 0.000
_refine_ls_shift/su_mean 0.000
_refine_ls_structure_factor_coef Fsqd
_refine_ls_weighting_details 'calc w=1/[\s^2^(Fo^2^)+(0.0465P)^2^+0.0000P] where P=(Fo^2^+2Fc^2^)/3'
_refine_ls_weighting_scheme calc
_refine_ls_wR_factor_gt 0.0948
_refine_ls_wR_factor_ref 0.1048
_reflns_number_gt 3384
_reflns_number_total 4540
_reflns_threshold_expression >2sigma(I)
_cod_data_source_file c1ce05156c.txt
_cod_data_source_block 1
_cod_depositor_comments
;
The following automatic conversions were performed:

'_exptl_absorpt_correction_type' value 'Multi-scan' changed to
'multi-scan' according to
/home/saulius/struct/CIF-dictionaries/cif_core.dic dictionary named
'cif_core.dic' version 2.4.1 from 2010-06-29.

Automatic conversion script
Id: cif_fix_values 1715 2011-07-08 13:25:40Z adriana 
;
_cod_original_cell_volume 1012.6(3)
_cod_database_code 7206210

loop_
_symmetry_equiv_pos_as_xyz
'x, y, z'
'-x, -y, -z'

loop_
_atom_site_label
_atom_site_type_symbol
_atom_site_fract_x
_atom_site_fract_y
_atom_site_fract_z
_atom_site_U_iso_or_equiv
_atom_site_adp_type
_atom_site_occupancy
_atom_site_symmetry_multiplicity
_atom_site_calc_flag
_atom_site_refinement_flags
_atom_site_disorder_assembly
_atom_site_disorder_group
Zn1 Zn 0.18167(4) 0.27740(3) 0.76578(3) 0.03558(13) Uani 1 1 d . . .
Cl1 Cl 0.28031(12) 0.21329(9) 0.92989(7) 0.0543(2) Uani 1 1 d . . .
Cl2 Cl -0.05158(9) 0.15188(8) 0.64540(7) 0.0437(2) Uani 1 1 d . . .
N1 N 0.1737(3) 0.4829(2) 0.8295(2) 0.0352(6) Uani 1 1 d . A .
N2 N 0.1445(3) 0.6683(3) 0.9573(2) 0.0465(7) Uani 1 1 d . . .
N3 N 0.4000(4) 1.2195(3) 1.5017(3) 0.0686(11) Uani 1 1 d . . .
N4 N 0.3167(3) 1.2774(2) 1.6576(2) 0.0354(6) Uani 1 1 d . . .
C1 C 0.1725(4) 0.5385(3) 0.9394(3) 0.0421(8) Uani 1 1 d . A .
H1 H 0.1897 0.4912 0.9992 0.051 Uiso 1 1 calc R . .
C2 C 0.1438(3) 0.5860(3) 0.7707(3) 0.0327(7) Uani 1 1 d . . .
C3 C 0.1312(3) 0.5844(3) 0.6533(3) 0.0373(7) Uani 1 1 d . A .
H3 H 0.1453 0.5064 0.5996 0.045 Uiso 1 1 calc R . .
C4 C 0.0972(4) 0.7022(4) 0.6188(3) 0.0490(9) Uani 1 1 d . . .
H4 H 0.0878 0.7050 0.5400 0.059 Uiso 1 1 calc R A .
C5 C 0.0763(4) 0.8177(4) 0.6995(4) 0.0599(11) Uani 1 1 d . A .
H5 H 0.0517 0.8956 0.6728 0.072 Uiso 1 1 calc R . .
C6 C 0.0904(4) 0.8210(3) 0.8151(4) 0.0544(10) Uani 1 1 d . . .
H6 H 0.0772 0.8995 0.8687 0.065 Uiso 1 1 calc R A .
C7 C 0.1251(4) 0.7028(3) 0.8500(3) 0.0392(8) Uani 1 1 d . A .
C8 C 0.1468(16) 0.7400(13) 1.0824(11) 0.045(3) Uani 0.595(7) 1 d P A 1
H8A H 0.1124 0.6676 1.1190 0.054 Uiso 0.595(7) 1 calc PR A 1
H8B H 0.0727 0.8016 1.0780 0.054 Uiso 0.595(7) 1 calc PR A 1
C9 C 0.3057(8) 0.8282(7) 1.1628(5) 0.0438(17) Uani 0.595(7) 1 d P A 1
H9A H 0.3026 0.8519 1.2454 0.053 Uiso 0.595(7) 1 calc PR A 1
H9B H 0.3822 0.7698 1.1579 0.053 Uiso 0.595(7) 1 calc PR A 1
C10 C 0.3596(10) 0.9635(8) 1.1336(6) 0.044(2) Uani 0.595(7) 1 d P A 1
H10A H 0.2814 1.0210 1.1323 0.053 Uiso 0.595(7) 1 calc PR A 1
H10B H 0.3760 0.9420 1.0549 0.053 Uiso 0.595(7) 1 calc PR A 1
C11 C 0.509(3) 1.043(4) 1.228(2) 0.057(6) Uani 0.595(7) 1 d P A 1
H11A H 0.5857 0.9845 1.2250 0.068 Uiso 0.595(7) 1 calc PR A 1
H11B H 0.5466 1.1286 1.2068 0.068 Uiso 0.595(7) 1 calc PR A 1
C12 C 0.5071(8) 1.0878(8) 1.3550(6) 0.0442(17) Uani 0.595(7) 1 d P A 1
H12A H 0.6077 1.1476 1.4047 0.053 Uiso 0.595(7) 1 calc PR A 1
H12B H 0.4905 1.0037 1.3835 0.053 Uiso 0.595(7) 1 calc PR A 1
C13 C 0.3801(7) 1.1693(6) 1.3688(5) 0.0357(14) Uani 0.595(7) 1 d P A 1
H13A H 0.3905 1.2502 1.3355 0.043 Uiso 0.595(7) 1 calc PR A 1
H13B H 0.2778 1.1077 1.3268 0.043 Uiso 0.595(7) 1 calc PR A 1
C8A C 0.108(2) 0.7713(18) 1.0514(16) 0.043(4) Uani 0.405(7) 1 d P A 2
H8A1 H 0.0053 0.7875 1.0169 0.052 Uiso 0.405(7) 1 calc PR A 2
H8A2 H 0.1009 0.7269 1.1152 0.052 Uiso 0.405(7) 1 calc PR A 2
C9A C 0.2164(9) 0.9110(7) 1.1064(7) 0.037(2) Uani 0.405(7) 1 d P A 2
H9A1 H 0.1799 0.9661 1.1678 0.044 Uiso 0.405(7) 1 calc PR A 2
H9A2 H 0.2142 0.9615 1.0452 0.044 Uiso 0.405(7) 1 calc PR A 2
C10A C 0.3790(14) 0.9041(13) 1.1611(10) 0.045(3) Uani 0.405(7) 1 d P A 2
H10C H 0.4156 0.8465 1.1011 0.054 Uiso 0.405(7) 1 calc PR A 2
H10D H 0.3834 0.8585 1.2256 0.054 Uiso 0.405(7) 1 calc PR A 2
C11A C 0.490(4) 1.059(5) 1.213(3) 0.042(6) Uani 0.405(7) 1 d P A 2
H11C H 0.5978 1.0505 1.2417 0.051 Uiso 0.405(7) 1 calc PR A 2
H11D H 0.4823 1.1066 1.1499 0.051 Uiso 0.405(7) 1 calc PR A 2
C12A C 0.4467(15) 1.1488(12) 1.3168(10) 0.061(3) Uani 0.405(7) 1 d P A 2
H12C H 0.5167 1.2421 1.3449 0.074 Uiso 0.405(7) 1 calc PR A 2
H12D H 0.3421 1.1625 1.2851 0.074 Uiso 0.405(7) 1 calc PR A 2
C13A C 0.4506(12) 1.0949(10) 1.4167(9) 0.057(3) Uani 0.405(7) 1 d P A 2
H13C H 0.5544 1.0838 1.4548 0.068 Uiso 0.405(7) 1 calc PR A 2
H13D H 0.3770 1.0043 1.3948 0.068 Uiso 0.405(7) 1 calc PR A 2
C14 C 0.2895(4) 1.1905(3) 1.5526(3) 0.0443(8) Uani 1 1 d . A .
H14 H 0.2022 1.1158 1.5165 0.053 Uiso 1 1 calc R . .
C15 C 0.5102(4) 1.3335(4) 1.5817(3) 0.0497(9) Uani 1 1 d . A .
C16 C 0.6462(5) 1.4103(5) 1.5759(4) 0.0804(16) Uani 1 1 d . . .
H16 H 0.6797 1.3880 1.5079 0.097 Uiso 1 1 calc R A .
C17 C 0.7293(4) 1.5199(4) 1.6733(3) 0.0594(11) Uani 1 1 d . A .
H17 H 0.8241 1.5713 1.6735 0.071 Uiso 1 1 calc R . .
C18 C 0.6769(4) 1.5565(3) 1.7714(3) 0.0462(8) Uani 1 1 d . . .
H18 H 0.7362 1.6327 1.8367 0.055 Uiso 1 1 calc R A .
C19 C 0.5404(4) 1.4837(3) 1.7751(3) 0.0432(8) Uani 1 1 d . A .
H19 H 0.5043 1.5100 1.8414 0.052 Uiso 1 1 calc R . .
C20 C 0.4570(3) 1.3707(3) 1.6792(3) 0.0340(7) Uani 1 1 d . A .

loop_
_atom_site_aniso_label
_atom_site_aniso_U_11
_atom_site_aniso_U_22
_atom_site_aniso_U_33
_atom_site_aniso_U_23
_atom_site_aniso_U_13
_atom_site_aniso_U_12
Zn1 0.0440(2) 0.0321(2) 0.0346(2) 0.00896(15) 0.01922(17) 0.00775(15)
Cl1 0.0786(7) 0.0553(5) 0.0400(5) 0.0185(4) 0.0225(5) 0.0313(5)
Cl2 0.0448(5) 0.0389(4) 0.0448(4) 0.0089(3) 0.0149(4) 0.0024(3)
N1 0.0423(16) 0.0314(12) 0.0315(13) 0.0065(11) 0.0138(12) 0.0055(11)
N2 0.0469(17) 0.0394(15) 0.0438(16) -0.0100(13) 0.0248(14) -0.0063(13)
N3 0.063(2) 0.066(2) 0.0530(18) -0.0287(16) 0.0372(17) -0.0253(17)
N4 0.0409(15) 0.0322(12) 0.0311(13) 0.0031(11) 0.0145(12) 0.0034(11)
C1 0.050(2) 0.0393(17) 0.0308(16) 0.0017(14) 0.0168(15) -0.0042(15)
C2 0.0328(17) 0.0285(14) 0.0353(16) 0.0059(12) 0.0133(14) 0.0008(12)
C3 0.0357(18) 0.0366(16) 0.0399(17) 0.0111(14) 0.0134(15) 0.0041(13)
C4 0.043(2) 0.048(2) 0.057(2) 0.0263(18) 0.0105(17) 0.0040(16)
C5 0.042(2) 0.0388(19) 0.101(3) 0.031(2) 0.015(2) 0.0086(16)
C6 0.045(2) 0.0307(17) 0.084(3) 0.0051(18) 0.024(2) 0.0059(15)
C7 0.0329(18) 0.0293(15) 0.0476(19) -0.0027(14) 0.0158(15) -0.0028(13)
C8 0.060(8) 0.035(5) 0.037(6) -0.006(3) 0.029(5) -0.004(4)
C9 0.062(5) 0.040(3) 0.028(3) 0.002(3) 0.018(3) 0.011(3)
C10 0.067(6) 0.038(4) 0.032(4) 0.007(3) 0.025(4) 0.011(4)
C11 0.052(8) 0.057(10) 0.050(10) -0.012(7) 0.021(6) 0.006(6)
C12 0.035(4) 0.052(4) 0.037(4) -0.007(3) 0.012(3) 0.011(3)
C13 0.047(4) 0.038(3) 0.024(3) 0.002(2) 0.014(3) 0.014(3)
C8A 0.052(9) 0.040(8) 0.038(9) -0.001(5) 0.028(7) 0.004(6)
C9A 0.038(5) 0.030(4) 0.037(4) -0.003(3) 0.015(4) 0.002(3)
C10A 0.053(7) 0.043(7) 0.038(6) -0.007(5) 0.025(5) 0.014(6)
C11A 0.048(13) 0.048(9) 0.031(7) 0.002(7) 0.026(9) 0.000(9)
C12A 0.056(8) 0.051(6) 0.056(7) -0.011(5) 0.022(6) -0.020(6)
C13A 0.061(7) 0.044(5) 0.071(7) 0.007(5) 0.038(6) 0.010(5)
C14 0.0371(19) 0.0471(18) 0.0387(18) -0.0041(15) 0.0165(15) -0.0057(15)
C15 0.044(2) 0.0475(19) 0.048(2) -0.0112(16) 0.0255(17) -0.0046(16)
C16 0.066(3) 0.077(3) 0.079(3) -0.027(2) 0.051(2) -0.021(2)
C17 0.040(2) 0.053(2) 0.072(3) -0.0082(19) 0.026(2) -0.0089(17)
C18 0.045(2) 0.0434(18) 0.0372(18) 0.0002(15) 0.0051(16) -0.0013(15)
C19 0.052(2) 0.0437(17) 0.0291(16) 0.0001(14) 0.0159(15) 0.0038(16)
C20 0.0336(17) 0.0363(15) 0.0330(16) 0.0091(13) 0.0117(14) 0.0078(13)

loop_
_atom_type_symbol
_atom_type_description
_atom_type_scat_dispersion_real
_atom_type_scat_dispersion_imag
_atom_type_scat_source
C C 0.0033 0.0016 'International Tables Vol C Tables 4.2.6.8 and 6.1.1.4'
H H 0.0000 0.0000 'International Tables Vol C Tables 4.2.6.8 and 6.1.1.4'
N N 0.0061 0.0033 'International Tables Vol C Tables 4.2.6.8 and 6.1.1.4'
Cl Cl 0.1484 0.1585 'International Tables Vol C Tables 4.2.6.8 and 6.1.1.4'
Zn Zn 0.2839 1.4301 'International Tables Vol C Tables 4.2.6.8 and 6.1.1.4'

loop_
_geom_angle_atom_site_label_1
_geom_angle_atom_site_label_2
_geom_angle_atom_site_label_3
_geom_angle
_geom_angle_site_symmetry_1
_geom_angle_site_symmetry_3
_geom_angle_publ_flag
N4 Zn1 N1 106.07(10) 1_544 . ?
N4 Zn1 Cl1 114.45(8) 1_544 . ?
N1 Zn1 Cl1 103.60(8) . . ?
N4 Zn1 Cl2 104.59(8) 1_544 . ?
N1 Zn1 Cl2 110.54(8) . . ?
Cl1 Zn1 Cl2 117.17(4) . . ?
C1 N1 C2 104.9(3) . . ?
C1 N1 Zn1 123.5(2) . . ?
C2 N1 Zn1 130.84(19) . . ?
C1 N2 C7 106.9(2) . . ?
C1 N2 C8A 137.7(6) . . ?
C7 N2 C8A 114.6(6) . . ?
C1 N2 C8 116.2(5) . . ?
C7 N2 C8 136.8(5) . . ?
C8A N2 C8 23.7(6) . . ?
C14 N3 C15 107.2(2) . . ?
C14 N3 C13 124.6(3) . . ?
C15 N3 C13 125.4(3) . . ?
C14 N3 C13A 121.5(4) . . ?
C15 N3 C13A 120.4(4) . . ?
C13 N3 C13A 44.7(4) . . ?
C14 N4 C20 106.2(2) . . ?
C14 N4 Zn1 126.7(2) . 1_566 ?
C20 N4 Zn1 127.13(19) . 1_566 ?
N1 C1 N2 113.5(3) . . ?
N1 C1 H1 123.2 . . ?
N2 C1 H1 123.2 . . ?
C3 C2 C7 121.1(3) . . ?
C3 C2 N1 129.9(3) . . ?
C7 C2 N1 109.0(3) . . ?
C4 C3 C2 117.1(3) . . ?
C4 C3 H3 121.5 . . ?
C2 C3 H3 121.5 . . ?
C3 C4 C5 121.0(3) . . ?
C3 C4 H4 119.5 . . ?
C5 C4 H4 119.5 . . ?
C6 C5 C4 122.4(3) . . ?
C6 C5 H5 118.8 . . ?
C4 C5 H5 118.8 . . ?
C5 C6 C7 116.7(3) . . ?
C5 C6 H6 121.6 . . ?
C7 C6 H6 121.6 . . ?
N2 C7 C6 132.6(3) . . ?
N2 C7 C2 105.6(3) . . ?
C6 C7 C2 121.8(3) . . ?
N2 C8 C9 114.1(9) . . ?
N2 C8 H8A 108.7 . . ?
C9 C8 H8A 108.7 . . ?
N2 C8 H8B 108.7 . . ?
C9 C8 H8B 108.7 . . ?
H8A C8 H8B 107.6 . . ?
C10 C9 C8 115.3(6) . . ?
C10 C9 H9A 108.5 . . ?
C8 C9 H9A 108.5 . . ?
C10 C9 H9B 108.5 . . ?
C8 C9 H9B 108.5 . . ?
H9A C9 H9B 107.5 . . ?
C9 C10 C11 108.1(13) . . ?
C9 C10 H10A 110.1 . . ?
C11 C10 H10A 110.1 . . ?
C9 C10 H10B 110.1 . . ?
C11 C10 H10B 110.1 . . ?
H10A C10 H10B 108.4 . . ?
C12 C11 C10 118.0(18) . . ?
C12 C11 H11A 107.8 . . ?
C10 C11 H11A 107.8 . . ?
C12 C11 H11B 107.8 . . ?
C10 C11 H11B 107.8 . . ?
H11A C11 H11B 107.1 . . ?
C11 C12 C13 112.3(13) . . ?
C11 C12 H12A 109.1 . . ?
C13 C12 H12A 109.1 . . ?
C11 C12 H12B 109.1 . . ?
C13 C12 H12B 109.1 . . ?
H12A C12 H12B 107.9 . . ?
N3 C13 C12 106.9(5) . . ?
N3 C13 H13A 110.3 . . ?
C12 C13 H13A 110.3 . . ?
N3 C13 H13B 110.3 . . ?
C12 C13 H13B 110.3 . . ?
H13A C13 H13B 108.6 . . ?
C9A C8A N2 117.5(14) . . ?
C9A C8A H8A1 107.9 . . ?
N2 C8A H8A1 107.9 . . ?
C9A C8A H8A2 107.9 . . ?
N2 C8A H8A2 107.9 . . ?
H8A1 C8A H8A2 107.2 . . ?
C8A C9A C10A 114.5(10) . . ?
C8A C9A H9A1 108.6 . . ?
C10A C9A H9A1 108.6 . . ?
C8A C9A H9A2 108.6 . . ?
C10A C9A H9A2 108.6 . . ?
H9A1 C9A H9A2 107.6 . . ?
C9A C10A C11A 111.4(18) . . ?
C9A C10A H10C 109.3 . . ?
C11A C10A H10C 109.3 . . ?
C9A C10A H10D 109.3 . . ?
C11A C10A H10D 109.3 . . ?
H10C C10A H10D 108.0 . . ?
C12A C11A C10A 111(2) . . ?
C12A C11A H11C 109.4 . . ?
C10A C11A H11C 109.4 . . ?
C12A C11A H11D 109.4 . . ?
C10A C11A H11D 109.4 . . ?
H11C C11A H11D 108.0 . . ?
C13A C12A C11A 117.1(19) . . ?
C13A C12A H12C 108.0 . . ?
C11A C12A H12C 108.0 . . ?
C13A C12A H12D 108.0 . . ?
C11A C12A H12D 108.0 . . ?
H12C C12A H12D 107.3 . . ?
C12A C13A N3 100.8(9) . . ?
C12A C13A H13C 111.6 . . ?
N3 C13A H13C 111.6 . . ?
C12A C13A H13D 111.6 . . ?
N3 C13A H13D 111.6 . . ?
H13C C13A H13D 109.4 . . ?
N4 C14 N3 112.5(3) . . ?
N4 C14 H14 123.8 . . ?
N3 C14 H14 123.8 . . ?
C20 C15 N3 105.9(3) . . ?
C20 C15 C16 121.4(3) . . ?
N3 C15 C16 132.6(3) . . ?
C17 C16 C15 117.2(3) . . ?
C17 C16 H16 121.4 . . ?
C15 C16 H16 121.4 . . ?
C16 C17 C18 121.4(3) . . ?
C16 C17 H17 119.3 . . ?
C18 C17 H17 119.3 . . ?
C19 C18 C17 121.2(3) . . ?
C19 C18 H18 119.4 . . ?
C17 C18 H18 119.4 . . ?
C18 C19 C20 118.3(3) . . ?
C18 C19 H19 120.9 . . ?
C20 C19 H19 120.9 . . ?
C19 C20 C15 120.4(3) . . ?
C19 C20 N4 131.4(3) . . ?
C15 C20 N4 108.2(3) . . ?

loop_
_geom_bond_atom_site_label_1
_geom_bond_atom_site_label_2
_geom_bond_distance
_geom_bond_site_symmetry_2
_geom_bond_publ_flag
Zn1 N4 2.015(2) 1_544 ?
Zn1 N1 2.035(2) . ?
Zn1 Cl1 2.2301(11) . ?
Zn1 Cl2 2.2488(14) . ?
N1 C1 1.321(4) . ?
N1 C2 1.394(4) . ?
N2 C1 1.335(4) . ?
N2 C7 1.388(4) . ?
N2 C8A 1.492(19) . ?
N2 C8 1.510(13) . ?
N3 C14 1.340(4) . ?
N3 C15 1.383(4) . ?
N3 C13 1.523(6) . ?
N3 C13A 1.627(10) . ?
N4 C14 1.303(4) . ?
N4 C20 1.397(4) . ?
N4 Zn1 2.015(2) 1_566 ?
C1 H1 0.9400 . ?
C2 C3 1.388(4) . ?
C2 C7 1.393(4) . ?
C3 C4 1.381(4) . ?
C3 H3 0.9400 . ?
C4 C5 1.400(5) . ?
C4 H4 0.9400 . ?
C5 C6 1.360(5) . ?
C5 H5 0.9400 . ?
C6 C7 1.388(5) . ?
C6 H6 0.9400 . ?
C8 C9 1.534(15) . ?
C8 H8A 0.9800 . ?
C8 H8B 0.9800 . ?
C9 C10 1.513(9) . ?
C9 H9A 0.9800 . ?
C9 H9B 0.9800 . ?
C10 C11 1.51(3) . ?
C10 H10A 0.9800 . ?
C10 H10B 0.9800 . ?
C11 C12 1.50(3) . ?
C11 H11A 0.9800 . ?
C11 H11B 0.9800 . ?
C12 C13 1.536(9) . ?
C12 H12A 0.9800 . ?
C12 H12B 0.9800 . ?
C13 H13A 0.9800 . ?
C13 H13B 0.9800 . ?
C8A C9A 1.48(2) . ?
C8A H8A1 0.9800 . ?
C8A H8A2 0.9800 . ?
C9A C10A 1.488(15) . ?
C9A H9A1 0.9800 . ?
C9A H9A2 0.9800 . ?
C10A C11A 1.61(5) . ?
C10A H10C 0.9800 . ?
C10A H10D 0.9800 . ?
C11A C12A 1.54(4) . ?
C11A H11C 0.9800 . ?
C11A H11D 0.9800 . ?
C12A C13A 1.420(17) . ?
C12A H12C 0.9800 . ?
C12A H12D 0.9800 . ?
C13A H13C 0.9800 . ?
C13A H13D 0.9800 . ?
C14 H14 0.9400 . ?
C15 C20 1.382(4) . ?
C15 C16 1.389(5) . ?
C16 C17 1.368(5) . ?
C16 H16 0.9400 . ?
C17 C18 1.384(4) . ?
C17 H17 0.9400 . ?
C18 C19 1.367(4) . ?
C18 H18 0.9400 . ?
C19 C20 1.378(4) . ?
C19 H19 0.9400 . ?
